data_1575774
loop_
_publ_author_name
'Ahmed, Imtiaz'
'Gupta, Nikita'
'Sarma, Plaban Jyoti'
'Neog, Shilpa'
'Das, Vijay Kumar'

_publ_section_title
;
 Visible light-driven modular synthesis of aza-\b-lactams via a dual
 photochemical cascade
;
_journal_issue 39
_journal_name_full 'Green Chemistry'
_journal_page_first 12472
_journal_page_last 12482
_journal_paper_doi 10.1039/D5GC03481G
_journal_volume 27
_journal_year 2025
_chemical_formula_moiety 'C28 H24 N2 O'
_chemical_formula_sum 'C28 H24 N2 O'
_chemical_formula_weight 404.49
_space_group_crystal_system monoclinic
_space_group_IT_number 14
_space_group_name_Hall '-P 2yn'
_space_group_name_H-M_alt 'P 1 21/n 1'
_atom_sites_solution_hydrogens geom
_atom_sites_solution_primary dual
_audit_creation_date 2025-06-28
_audit_creation_method
;
Olex2 1.5
(compiled 2025.04.05 svn.rf049d14d for OlexSys, GUI svn.r7221)
;
_audit_update_record
;
2025-06-30 deposited with the CCDC.	2025-09-11 downloaded from the CCDC.
;
_cell_angle_alpha 90
_cell_angle_beta 92.4030(10)
_cell_angle_gamma 90
_cell_formula_units_Z 4
_cell_length_a 14.6236(2)
_cell_length_b 10.04030(10)
_cell_length_c 15.0628(2)
_cell_measurement_reflns_used 13364
_cell_measurement_temperature 293(2)
_cell_measurement_theta_max 67.9520
_cell_measurement_theta_min 2.8950
_cell_volume 2209.66(5)
_computing_cell_refinement 'CrysAlisPro 1.171.42.90a (Rigaku OD, 2023)'
_computing_data_collection 'CrysAlisPro 1.171.42.90a (Rigaku OD, 2023)'
_computing_data_reduction 'CrysAlisPro 1.171.42.90a (Rigaku OD, 2023)'
_computing_molecular_graphics 'Olex2 1.5 (Dolomanov et al., 2009)'
_computing_publication_material 'Olex2 1.5 (Dolomanov et al., 2009)'
_computing_structure_refinement 'SHELXL 2019/3 (Sheldrick, 2015)'
_computing_structure_solution 'SHELXT 2018/2 (Sheldrick, 2018)'
_diffrn_ambient_temperature 293(2)
_diffrn_detector 'Hybrid Pixel Array Detector'
_diffrn_detector_area_resol_mean 10.0000
_diffrn_detector_type HyPix3000
_diffrn_measured_fraction_theta_full 0.996
_diffrn_measured_fraction_theta_max 0.992
_diffrn_measurement_details
;
List of Runs (angles in degrees, time in seconds):

  # Type    Start    End  Width  t~exp~   \w     \q     \k     \f   Frames
#--------------------------------------------------------------------------
  1  \w   -108.00 -18.00   0.50    0.42    --  -40.83 -64.00 164.00  180
  2  \w    -64.00  27.00   0.50    0.42    --  -40.83  64.00 -59.00  182
  3  \w    -26.00  64.00   0.50    0.42    --   40.83 -64.00 164.00  180
  4  \w     18.00 108.00   0.50    0.42    --   40.83  64.00 -59.00  180
  5  \w    -76.00 -15.00   0.50    1.68    --  -82.50  64.00 -59.00  122
  6  \w     73.00 164.00   0.50    1.68    --   96.04  64.00 -59.00  182
  7  \w     29.00  76.00   0.50    1.68    --   96.04 -64.00 164.00   94
  8  \w    -24.00  35.00   0.50    0.42    --  -40.83  11.00  30.00  118
  9  \w   -109.00 -28.00   0.50    0.42    --  -40.83 -32.00  60.00  162
 10  \w    -28.00  31.00   0.50    0.42    --  -40.83  21.00 -90.00  118
 11  \w    -37.00  27.00   0.50    0.42    --  -40.83  32.00  60.00  128
 12  \w     18.00  78.00   0.50    0.42    --   40.83-104.00  30.00  120
 13  \w     18.00  78.00   0.50    0.42    --   40.83-104.00   0.00  120
 14  \w    -47.00 -15.00   0.50    1.68    --  -82.50  42.00 120.00   64
 15  \w    -47.00 -15.00   0.50    1.68    --  -82.50  42.00-180.00   64
 16  \w   -150.00 -59.00   0.50    1.68    --  -82.50 -64.00 164.00  182
 17  \w     99.00 160.00   0.50    1.68    --   96.04 117.00   0.00  122
 18  \w     28.00  68.00   0.50    1.68    --   96.04 -59.00  30.00   80
 19  \w    105.00 170.00   0.50    1.68    --   96.04  96.00-150.00  130
 20  \w     27.00 105.00   0.50    1.68    --   96.04 -77.00 -30.00  156
 21  \w     32.00 110.00   0.50    1.68    --   96.04-117.00 150.00  156
 22  \w     29.00  57.00   0.50    1.68    --   96.04 -50.00 120.00   56
 23  \w     79.00 162.00   0.50    1.68    --   96.04  42.00 -90.00  166
 24  \w     28.00  68.00   0.50    1.68    --   96.04 -59.00 120.00   80
 25  \w     72.00 164.00   0.50    1.68    --   96.04  68.00 -90.00  184
 26  \w     28.00  68.00   0.50    1.68    --   96.04 -59.00-180.00   80
 27  \w     29.00  57.00   0.50    1.68    --   96.04 -50.00   0.00   56
 28  \w     29.00  57.00   0.50    1.68    --   96.04 -50.00-120.00   56
 29  \w     29.00  57.00   0.50    1.68    --   96.04 -50.00  60.00   56
 30  \w     29.00  57.00   0.50    1.68    --   96.04 -50.00 150.00   56
 31  \w     23.00 106.00   0.50    1.68    --   96.04 -96.00 150.00  166
 32  \w     27.00 105.00   0.50    1.68    --   96.04 -77.00-120.00  156
 33  \w     81.00 166.00   0.50    1.68    --   96.04  25.00  60.00  170
 34  \w   -109.00 -14.00   0.50    0.42    --  -40.83 -77.00  30.00  190
 35  \w   -109.00 -14.00   0.50    0.42    --  -40.83 -77.00 -30.00  190
 36  \w   -109.00 -14.00   0.50    0.42    --  -40.83 -77.00  90.00  190
 37  \w   -109.00 -28.00   0.50    0.42    --  -40.83 -32.00-150.00  162
 38  \w     14.00  91.00   0.50    0.42    --   40.83  77.00-180.00  154
 39  \w     14.00 110.00   0.50    0.42    --   40.83  77.00-120.00  192
;
_diffrn_measurement_device 'four-circle diffractometer'
_diffrn_measurement_device_type 'XtaLAB Synergy, Dualflex, HyPix3000'
_diffrn_measurement_method '\w scans'
_diffrn_orient_matrix_type 'CrysAlisPro convention (1999,Acta A55,543-557)'
_diffrn_orient_matrix_UB_11 0.0539290000
_diffrn_orient_matrix_UB_12 0.0686883000
_diffrn_orient_matrix_UB_13 0.0772247000
_diffrn_orient_matrix_UB_21 0.0454837000
_diffrn_orient_matrix_UB_22 0.0927185000
_diffrn_orient_matrix_UB_23 -0.0666473000
_diffrn_orient_matrix_UB_31 -0.0783566000
_diffrn_orient_matrix_UB_32 0.1011189000
_diffrn_orient_matrix_UB_33 0.0086965000
_diffrn_radiation_monochromator mirror
_diffrn_radiation_probe x-ray
_diffrn_radiation_type 'Cu K\a'
_diffrn_radiation_wavelength 1.54184
_diffrn_reflns_av_R_equivalents 0.0500
_diffrn_reflns_av_unetI/netI 0.0301
_diffrn_reflns_Laue_measured_fraction_full 0.996
_diffrn_reflns_Laue_measured_fraction_max 0.992
_diffrn_reflns_limit_h_max 17
_diffrn_reflns_limit_h_min -17
_diffrn_reflns_limit_k_max 12
_diffrn_reflns_limit_k_min -10
_diffrn_reflns_limit_l_max 17
_diffrn_reflns_limit_l_min -18
_diffrn_reflns_number 18779
_diffrn_reflns_point_group_measured_fraction_full 0.996
_diffrn_reflns_point_group_measured_fraction_max 0.992
_diffrn_reflns_theta_full 67.684
_diffrn_reflns_theta_max 68.093
_diffrn_reflns_theta_min 4.128
_diffrn_source 'micro-focus sealed X-ray tube'
_diffrn_source_type 'PhotonJet (Cu) X-ray Source'
_exptl_absorpt_coefficient_mu 0.576
_exptl_absorpt_correction_T_max 1.00000
_exptl_absorpt_correction_T_min 0.63037
_exptl_absorpt_correction_type multi-scan
_exptl_absorpt_process_details
;
CrysAlisPro 1.171.42.90a (Rigaku Oxford Diffraction, 2023)
Empirical absorption correction using spherical harmonics,
implemented in SCALE3 ABSPACK scaling algorithm.
;
_exptl_crystal_density_diffrn 1.216
_exptl_crystal_F_000 856
_refine_diff_density_max 0.169
_refine_diff_density_min -0.140
_refine_diff_density_rms 0.032
_refine_ls_extinction_coef 0.0027(3)
_refine_ls_extinction_expression Fc^*^=kFc[1+0.001xFc^2^\l^3^/sin(2\q)]^-1/4^
_refine_ls_extinction_method 'SHELXL-2019/2 (Sheldrick 2019)'
_refine_ls_goodness_of_fit_ref 1.172
_refine_ls_hydrogen_treatment constr
_refine_ls_matrix_type full
_refine_ls_number_parameters 283
_refine_ls_number_reflns 4005
_refine_ls_number_restraints 0
_refine_ls_restrained_S_all 1.172
_refine_ls_R_factor_all 0.0555
_refine_ls_R_factor_gt 0.0460
_refine_ls_shift/su_max 0.000
_refine_ls_shift/su_mean 0.000
_refine_ls_structure_factor_coef Fsqd
_refine_ls_weighting_details 'w=1/[\s^2^(Fo^2^)+(0.0467P)^2^+0.7001P] where P=(Fo^2^+2Fc^2^)/3'
_refine_ls_weighting_scheme calc
_refine_ls_wR_factor_gt 0.1312
_refine_ls_wR_factor_ref 0.1355
_reflns_Friedel_coverage 0.000
_reflns_number_gt 3402
_reflns_number_total 4005
_reflns_threshold_expression 'I > 2\s(I)'
_cod_data_source_file d5gc03481g2.cif
_cod_data_source_block 1a-abl-p-me_auto
_cod_depositor_comments 'Adding full bibliography for 1575773--1575774.cif.'
_cod_database_code 1575774
_shelx_shelxl_version_number 2019/3
_chemical_oxdiff_formula 'C H N O'
_shelx_space_group_comment
;
The symmetry employed for this shelxl refinement is uniquely defined
by the following loop, which should always be used as a source of
symmetry information in preference to the above space-group names.
They are only intended as comments.
;
_olex2_refinement_description
;
1. Fixed Uiso
 At 1.2 times of:
  All C(H) groups
 At 1.5 times of:
  All C(H,H,H) groups
2.a Aromatic/amide H refined with riding coordinates:
 C16(H16), C20(H20), C10(H10), C27(H27), C17(H17), C19(H19), C23(H23),
 C26(H26), C24(H24), C14(H14), C8(H8), C11(H11), C4(H4), C12(H12), C7(H7),
 C13(H13), C5(H5), C6(H6)
2.b Idealised Me refined as rotating group:
 C21(H21A,H21B,H21C), C28(H28A,H28B,H28C)
;
_olex2_submission_special_instructions 'No special instructions were received'
_oxdiff_exptl_absorpt_empirical_details
;
Empirical correction (ABSPACK) includes:
- Absorption correction using spherical harmonics
- Frame scaling
;
_oxdiff_exptl_absorpt_empirical_full_max 3.039
_oxdiff_exptl_absorpt_empirical_full_min 0.753

loop_
_space_group_symop_operation_xyz
'x, y, z'
'-x+1/2, y+1/2, -z+1/2'
'-x, -y, -z'
'x-1/2, -y-1/2, z-1/2'

loop_
_atom_site_label
_atom_site_type_symbol
_atom_site_fract_x
_atom_site_fract_y
_atom_site_fract_z
_atom_site_U_iso_or_equiv
_atom_site_adp_type
_atom_site_occupancy
_atom_site_site_symmetry_order
_atom_site_calc_flag
_atom_site_refinement_flags_posn
_atom_site_refinement_flags_adp
_atom_site_refinement_flags_occupancy
_atom_site_disorder_assembly
_atom_site_disorder_group
O1 O 0.75056(9) 0.31186(13) 0.50423(9) 0.0550(4) Uani 1 1 d . . . . .
N2 N 0.71756(10) 0.63504(14) 0.51328(9) 0.0428(3) Uani 1 1 d . . . . .
N1 N 0.69253(10) 0.51947(14) 0.45823(9) 0.0446(4) Uani 1 1 d . . . . .
C9 C 0.70663(11) 0.52555(18) 0.66840(11) 0.0434(4) Uani 1 1 d . . . . .
C15 C 0.64067(11) 0.71423(17) 0.53713(11) 0.0419(4) Uani 1 1 d . . . . .
C1 C 0.73445(12) 0.42885(18) 0.51325(11) 0.0432(4) Uani 1 1 d . . . . .
C2 C 0.75759(11) 0.53588(17) 0.58343(11) 0.0418(4) Uani 1 1 d . . . . .
C22 C 0.68047(11) 0.52221(18) 0.36440(11) 0.0424(4) Uani 1 1 d . . . . .
C16 C 0.55202(12) 0.69121(19) 0.50587(12) 0.0494(4) Uani 1 1 d . . . . .
H16 H 0.539004 0.619092 0.468714 0.059 Uiso 1 1 calc R U . . .
C20 C 0.65859(13) 0.82342(19) 0.59167(12) 0.0491(4) Uani 1 1 d . . . . .
H20 H 0.718332 0.841802 0.611548 0.059 Uiso 1 1 calc R U . . .
C3 C 0.86047(12) 0.54974(19) 0.59757(11) 0.0471(4) Uani 1 1 d . . . . .
C10 C 0.73339(13) 0.6000(2) 0.74246(12) 0.0528(5) Uani 1 1 d . . . . .
H10 H 0.784265 0.655375 0.740497 0.063 Uiso 1 1 calc R U . . .
C27 C 0.68913(14) 0.63844(19) 0.31690(12) 0.0541(5) Uani 1 1 d . . . . .
H27 H 0.701111 0.718470 0.346216 0.065 Uiso 1 1 calc R U . . .
C18 C 0.49837(13) 0.8828(2) 0.58637(12) 0.0512(5) Uani 1 1 d . . . . .
C17 C 0.48257(13) 0.7757(2) 0.52997(13) 0.0542(5) Uani 1 1 d . . . . .
H17 H 0.423330 0.760075 0.507527 0.065 Uiso 1 1 calc R U . . .
C25 C 0.66168(13) 0.5182(2) 0.17925(12) 0.0507(5) Uani 1 1 d . . . . .
C19 C 0.58807(14) 0.9047(2) 0.61644(12) 0.0540(5) Uani 1 1 d . . . . .
H19 H 0.600978 0.976024 0.654308 0.065 Uiso 1 1 calc R U . . .
C23 C 0.65991(14) 0.4047(2) 0.32019(12) 0.0549(5) Uani 1 1 d . . . . .
H23 H 0.652019 0.326427 0.351985 0.066 Uiso 1 1 calc R U . . .
C26 C 0.67982(15) 0.6349(2) 0.22497(13) 0.0598(5) Uani 1 1 d . . . . .
H26 H 0.685972 0.713586 0.193169 0.072 Uiso 1 1 calc R U . . .
C24 C 0.65115(14) 0.4040(2) 0.22875(12) 0.0559(5) Uani 1 1 d . . . . .
H24 H 0.637737 0.324341 0.199569 0.067 Uiso 1 1 calc R U . . .
C14 C 0.63100(13) 0.4440(2) 0.67356(13) 0.0605(5) Uani 1 1 d . . . . .
H14 H 0.612146 0.392921 0.624636 0.073 Uiso 1 1 calc R U . . .
C8 C 0.90680(14) 0.4498(2) 0.64372(14) 0.0640(6) Uani 1 1 d . . . . .
H8 H 0.874430 0.379062 0.666951 0.077 Uiso 1 1 calc R U . . .
C11 C 0.68496(16) 0.5927(2) 0.81941(13) 0.0659(6) Uani 1 1 d . . . . .
H11 H 0.703413 0.643120 0.868763 0.079 Uiso 1 1 calc R U . . .
C4 C 0.90936(15) 0.6533(2) 0.56396(16) 0.0688(6) Uani 1 1 d . . . . .
H4 H 0.879336 0.721483 0.532718 0.083 Uiso 1 1 calc R U . . .
C21 C 0.42117(15) 0.9717(2) 0.61293(15) 0.0696(6) Uani 1 1 d . . . . .
H21A H 0.383754 0.994414 0.561250 0.104 Uiso 1 1 calc R U . . .
H21B H 0.445812 1.051481 0.639680 0.104 Uiso 1 1 calc R U . . .
H21C H 0.384731 0.925856 0.654791 0.104 Uiso 1 1 calc R U . . .
C28 C 0.65297(17) 0.5135(3) 0.07899(13) 0.0714(6) Uani 1 1 d . . . . .
H28A H 0.590590 0.495081 0.060627 0.107 Uiso 1 1 calc R U . . .
H28B H 0.691850 0.444609 0.057496 0.107 Uiso 1 1 calc R U . . .
H28C H 0.670933 0.597735 0.055156 0.107 Uiso 1 1 calc R U . . .
C12 C 0.61022(17) 0.5117(3) 0.82300(15) 0.0754(7) Uani 1 1 d . . . . .
H12 H 0.577822 0.507126 0.874742 0.090 Uiso 1 1 calc R U . . .
C7 C 1.00081(16) 0.4544(3) 0.65552(18) 0.0820(8) Uani 1 1 d . . . . .
H7 H 1.031419 0.386542 0.686502 0.098 Uiso 1 1 calc R U . . .
C13 C 0.58294(16) 0.4373(3) 0.75059(16) 0.0784(7) Uani 1 1 d . . . . .
H13 H 0.532028 0.382108 0.753145 0.094 Uiso 1 1 calc R U . . .
C5 C 1.00412(18) 0.6561(3) 0.5768(2) 0.0916(9) Uani 1 1 d . . . . .
H5 H 1.037192 0.726429 0.554025 0.110 Uiso 1 1 calc R U . . .
C6 C 1.04895(16) 0.5572(4) 0.62226(19) 0.0891(9) Uani 1 1 d . . . . .
H6 H 1.112302 0.559901 0.630520 0.107 Uiso 1 1 calc R U . . .

loop_
_atom_site_aniso_label
_atom_site_aniso_U_11
_atom_site_aniso_U_22
_atom_site_aniso_U_33
_atom_site_aniso_U_23
_atom_site_aniso_U_13
_atom_site_aniso_U_12
O1 0.0639(8) 0.0443(8) 0.0564(8) -0.0012(6) -0.0037(6) 0.0047(6)
N2 0.0467(8) 0.0423(8) 0.0391(7) -0.0028(6) -0.0015(6) -0.0009(6)
N1 0.0546(9) 0.0415(8) 0.0375(7) -0.0027(6) -0.0026(6) 0.0006(7)
C9 0.0397(9) 0.0505(10) 0.0398(9) 0.0029(7) -0.0011(7) 0.0041(8)
C15 0.0437(9) 0.0419(9) 0.0400(8) 0.0022(7) -0.0001(7) -0.0014(8)
C1 0.0408(9) 0.0467(10) 0.0422(9) 0.0008(7) 0.0023(7) -0.0017(8)
C2 0.0402(9) 0.0441(9) 0.0408(9) 0.0005(7) -0.0008(7) 0.0005(7)
C22 0.0423(9) 0.0467(9) 0.0381(9) -0.0005(7) 0.0015(7) 0.0004(8)
C16 0.0466(10) 0.0495(10) 0.0518(10) -0.0037(8) -0.0007(8) -0.0058(9)
C20 0.0478(10) 0.0495(10) 0.0491(10) -0.0042(8) -0.0073(8) -0.0005(9)
C3 0.0409(9) 0.0575(11) 0.0432(9) -0.0087(8) 0.0028(7) -0.0020(8)
C10 0.0559(11) 0.0564(11) 0.0458(10) -0.0019(8) -0.0011(8) 0.0027(9)
C27 0.0690(12) 0.0451(10) 0.0477(10) 0.0000(8) -0.0048(9) -0.0065(9)
C18 0.0521(10) 0.0548(11) 0.0470(10) 0.0074(8) 0.0068(8) 0.0074(9)
C17 0.0421(10) 0.0636(12) 0.0567(11) 0.0038(9) -0.0001(8) -0.0029(9)
C25 0.0506(10) 0.0603(11) 0.0413(9) -0.0009(8) 0.0019(7) -0.0014(9)
C19 0.0618(12) 0.0510(11) 0.0488(10) -0.0074(8) -0.0017(8) 0.0054(9)
C23 0.0752(13) 0.0459(10) 0.0436(10) 0.0003(8) 0.0037(9) -0.0075(10)
C26 0.0771(14) 0.0537(11) 0.0481(10) 0.0100(9) -0.0023(9) -0.0082(10)
C24 0.0714(13) 0.0509(11) 0.0456(10) -0.0084(8) 0.0030(9) -0.0065(10)
C14 0.0502(11) 0.0819(15) 0.0494(10) -0.0004(10) 0.0027(8) -0.0106(11)
C8 0.0510(11) 0.0760(14) 0.0643(13) -0.0014(11) -0.0062(9) 0.0078(11)
C11 0.0793(15) 0.0754(14) 0.0430(10) -0.0051(10) 0.0018(9) 0.0177(13)
C4 0.0550(12) 0.0721(14) 0.0795(15) 0.0016(12) 0.0043(10) -0.0147(11)
C21 0.0661(13) 0.0771(15) 0.0664(13) 0.0076(11) 0.0134(10) 0.0202(12)
C28 0.0879(16) 0.0841(16) 0.0421(11) 0.0007(10) 0.0013(10) -0.0042(13)
C12 0.0686(15) 0.108(2) 0.0506(12) 0.0074(12) 0.0167(10) 0.0120(14)
C7 0.0534(13) 0.109(2) 0.0821(16) -0.0164(15) -0.0109(12) 0.0204(15)
C13 0.0575(13) 0.114(2) 0.0648(14) 0.0084(14) 0.0143(10) -0.0167(14)
C5 0.0586(14) 0.113(2) 0.104(2) -0.0085(18) 0.0109(14) -0.0334(16)
C6 0.0402(12) 0.135(3) 0.0918(18) -0.0329(19) 0.0017(12) -0.0016(16)

loop_
_atom_type_symbol
_atom_type_description
_atom_type_scat_dispersion_real
_atom_type_scat_dispersion_imag
_atom_type_scat_source
C C 0.0181 0.0091 'International Tables Vol C Tables 4.2.6.8 and 6.1.1.4'
H H 0.0000 0.0000 'International Tables Vol C Tables 4.2.6.8 and 6.1.1.4'
N N 0.0311 0.0180 'International Tables Vol C Tables 4.2.6.8 and 6.1.1.4'
O O 0.0492 0.0322 'International Tables Vol C Tables 4.2.6.8 and 6.1.1.4'

loop_
_geom_angle_atom_site_label_1
_geom_angle_atom_site_label_2
_geom_angle_atom_site_label_3
_geom_angle
_geom_angle_site_symmetry_1
_geom_angle_site_symmetry_3
_geom_angle_publ_flag
N1 N2 C2 87.44(11) . . ?
C15 N2 N1 113.64(13) . . ?
C15 N2 C2 117.59(13) . . ?
C1 N1 N2 95.14(12) . . ?
C1 N1 C22 130.92(15) . . ?
C22 N1 N2 124.56(14) . . ?
C10 C9 C2 120.80(16) . . ?
C14 C9 C2 120.86(16) . . ?
C14 C9 C10 118.33(17) . . ?
C16 C15 N2 123.81(16) . . ?
C16 C15 C20 119.04(17) . . ?
C20 C15 N2 117.08(15) . . ?
O1 C1 N1 131.92(16) . . ?
O1 C1 C2 136.08(16) . . ?
N1 C1 C2 91.84(14) . . ?
C9 C2 N2 115.86(14) . . ?
C9 C2 C1 115.64(14) . . ?
C9 C2 C3 114.13(14) . . ?
C1 C2 N2 85.07(12) . . ?
C3 C2 N2 112.40(14) . . ?
C3 C2 C1 110.46(14) . . ?
C27 C22 N1 121.61(16) . . ?
C27 C22 C23 119.73(16) . . ?
C23 C22 N1 118.66(16) . . ?
C15 C16 H16 120.1 . . ?
C15 C16 C17 119.81(17) . . ?
C17 C16 H16 120.1 . . ?
C15 C20 H20 119.9 . . ?
C19 C20 C15 120.18(17) . . ?
C19 C20 H20 119.9 . . ?
C8 C3 C2 117.80(17) . . ?
C4 C3 C2 123.18(18) . . ?
C4 C3 C8 118.97(19) . . ?
C9 C10 H10 119.7 . . ?
C11 C10 C9 120.5(2) . . ?
C11 C10 H10 119.7 . . ?
C22 C27 H27 120.3 . . ?
C22 C27 C26 119.34(18) . . ?
C26 C27 H27 120.3 . . ?
C17 C18 C19 117.04(17) . . ?
C17 C18 C21 121.04(19) . . ?
C19 C18 C21 121.92(19) . . ?
C16 C17 C18 122.15(18) . . ?
C16 C17 H17 118.9 . . ?
C18 C17 H17 118.9 . . ?
C26 C25 C28 122.13(19) . . ?
C24 C25 C26 117.36(17) . . ?
C24 C25 C28 120.51(18) . . ?
C20 C19 C18 121.73(18) . . ?
C20 C19 H19 119.1 . . ?
C18 C19 H19 119.1 . . ?
C22 C23 H23 120.2 . . ?
C24 C23 C22 119.67(18) . . ?
C24 C23 H23 120.2 . . ?
C27 C26 H26 119.0 . . ?
C25 C26 C27 121.94(18) . . ?
C25 C26 H26 119.0 . . ?
C25 C24 H24 119.0 . . ?
C23 C24 C25 121.91(18) . . ?
C23 C24 H24 119.0 . . ?
C9 C14 H14 119.6 . . ?
C9 C14 C13 120.8(2) . . ?
C13 C14 H14 119.6 . . ?
C3 C8 H8 119.8 . . ?
C7 C8 C3 120.4(2) . . ?
C7 C8 H8 119.8 . . ?
C10 C11 H11 119.9 . . ?
C12 C11 C10 120.2(2) . . ?
C12 C11 H11 119.9 . . ?
C3 C4 H4 120.2 . . ?
C3 C4 C5 119.7(2) . . ?
C5 C4 H4 120.2 . . ?
C18 C21 H21A 109.5 . . ?
C18 C21 H21B 109.5 . . ?
C18 C21 H21C 109.5 . . ?
H21A C21 H21B 109.5 . . ?
H21A C21 H21C 109.5 . . ?
H21B C21 H21C 109.5 . . ?
C25 C28 H28A 109.5 . . ?
C25 C28 H28B 109.5 . . ?
C25 C28 H28C 109.5 . . ?
H28A C28 H28B 109.5 . . ?
H28A C28 H28C 109.5 . . ?
H28B C28 H28C 109.5 . . ?
C11 C12 H12 120.0 . . ?
C11 C12 C13 120.1(2) . . ?
C13 C12 H12 120.0 . . ?
C8 C7 H7 119.7 . . ?
C6 C7 C8 120.5(3) . . ?
C6 C7 H7 119.7 . . ?
C14 C13 H13 120.0 . . ?
C12 C13 C14 120.1(2) . . ?
C12 C13 H13 120.0 . . ?
C4 C5 H5 119.6 . . ?
C6 C5 C4 120.8(3) . . ?
C6 C5 H5 119.6 . . ?
C7 C6 C5 119.7(2) . . ?
C7 C6 H6 120.2 . . ?
C5 C6 H6 120.2 . . ?

loop_
_geom_bond_atom_site_label_1
_geom_bond_atom_site_label_2
_geom_bond_distance
_geom_bond_site_symmetry_2
_geom_bond_publ_flag
O1 C1 1.207(2) . ?
N2 N1 1.4638(19) . ?
N2 C15 1.435(2) . ?
N2 C2 1.549(2) . ?
N1 C1 1.359(2) . ?
N1 C22 1.417(2) . ?
C9 C2 1.511(2) . ?
C9 C10 1.386(3) . ?
C9 C14 1.381(3) . ?
C15 C16 1.380(2) . ?
C15 C20 1.388(2) . ?
C1 C2 1.535(2) . ?
C2 C3 1.517(2) . ?
C22 C27 1.377(3) . ?
C22 C23 1.382(3) . ?
C16 H16 0.9300 . ?
C16 C17 1.384(3) . ?
C20 H20 0.9300 . ?
C20 C19 1.379(3) . ?
C3 C8 1.382(3) . ?
C3 C4 1.371(3) . ?
C10 H10 0.9300 . ?
C10 C11 1.385(3) . ?
C27 H27 0.9300 . ?
C27 C26 1.386(3) . ?
C18 C17 1.384(3) . ?
C18 C19 1.387(3) . ?
C18 C21 1.506(3) . ?
C17 H17 0.9300 . ?
C25 C26 1.380(3) . ?
C25 C24 1.379(3) . ?
C25 C28 1.511(3) . ?
C19 H19 0.9300 . ?
C23 H23 0.9300 . ?
C23 C24 1.378(3) . ?
C26 H26 0.9300 . ?
C24 H24 0.9300 . ?
C14 H14 0.9300 . ?
C14 C13 1.383(3) . ?
C8 H8 0.9300 . ?
C8 C7 1.380(3) . ?
C11 H11 0.9300 . ?
C11 C12 1.365(3) . ?
C4 H4 0.9300 . ?
C4 C5 1.391(3) . ?
C21 H21A 0.9600 . ?
C21 H21B 0.9600 . ?
C21 H21C 0.9600 . ?
C28 H28A 0.9600 . ?
C28 H28B 0.9600 . ?
C28 H28C 0.9600 . ?
C12 H12 0.9300 . ?
C12 C13 1.368(4) . ?
C7 H7 0.9300 . ?
C7 C6 1.357(4) . ?
C13 H13 0.9300 . ?
C5 H5 0.9300 . ?
C5 C6 1.359(4) . ?
C6 H6 0.9300 . ?

loop_
_geom_torsion_atom_site_label_1
_geom_torsion_atom_site_label_2
_geom_torsion_atom_site_label_3
_geom_torsion_atom_site_label_4
_geom_torsion
_geom_torsion_site_symmetry_1
_geom_torsion_site_symmetry_2
_geom_torsion_site_symmetry_3
_geom_torsion_site_symmetry_4
_geom_torsion_publ_flag
O1 C1 C2 N2 170.1(2) . . . . ?
O1 C1 C2 C9 -73.5(3) . . . . ?
O1 C1 C2 C3 58.0(3) . . . . ?
N2 N1 C1 O1 -170.1(2) . . . . ?
N2 N1 C1 C2 5.71(13) . . . . ?
N2 N1 C22 C27 -2.0(3) . . . . ?
N2 N1 C22 C23 177.77(16) . . . . ?
N2 C15 C16 C17 -177.67(16) . . . . ?
N2 C15 C20 C19 179.31(16) . . . . ?
N2 C2 C3 C8 -166.61(16) . . . . ?
N2 C2 C3 C4 10.8(2) . . . . ?
N1 N2 C15 C16 -5.0(2) . . . . ?
N1 N2 C15 C20 178.05(14) . . . . ?
N1 N2 C2 C9 -111.15(15) . . . . ?
N1 N2 C2 C1 5.01(11) . . . . ?
N1 N2 C2 C3 115.13(14) . . . . ?
N1 C1 C2 N2 -5.40(12) . . . . ?
N1 C1 C2 C9 110.98(16) . . . . ?
N1 C1 C2 C3 -117.48(15) . . . . ?
N1 C22 C27 C26 177.76(18) . . . . ?
N1 C22 C23 C24 -177.67(18) . . . . ?
C9 C2 C3 C8 58.8(2) . . . . ?
C9 C2 C3 C4 -123.7(2) . . . . ?
C9 C10 C11 C12 0.0(3) . . . . ?
C9 C14 C13 C12 -0.2(4) . . . . ?
C15 N2 N1 C1 -124.77(14) . . . . ?
C15 N2 N1 C22 85.84(19) . . . . ?
C15 N2 C2 C9 4.3(2) . . . . ?
C15 N2 C2 C1 120.45(15) . . . . ?
C15 N2 C2 C3 -129.43(15) . . . . ?
C15 C16 C17 C18 -1.2(3) . . . . ?
C15 C20 C19 C18 -1.7(3) . . . . ?
C1 N1 C22 C27 -139.8(2) . . . . ?
C1 N1 C22 C23 39.9(3) . . . . ?
C1 C2 C3 C8 -73.5(2) . . . . ?
C1 C2 C3 C4 103.9(2) . . . . ?
C2 N2 N1 C1 -5.66(13) . . . . ?
C2 N2 N1 C22 -155.05(16) . . . . ?
C2 N2 C15 C16 -104.97(19) . . . . ?
C2 N2 C15 C20 78.05(19) . . . . ?
C2 C9 C10 C11 178.32(18) . . . . ?
C2 C9 C14 C13 -178.3(2) . . . . ?
C2 C3 C8 C7 177.40(19) . . . . ?
C2 C3 C4 C5 -177.4(2) . . . . ?
C22 N1 C1 O1 -23.8(3) . . . . ?
C22 N1 C1 C2 151.99(18) . . . . ?
C22 C27 C26 C25 0.3(3) . . . . ?
C22 C23 C24 C25 -0.5(3) . . . . ?
C16 C15 C20 C19 2.2(3) . . . . ?
C20 C15 C16 C17 -0.7(3) . . . . ?
C3 C8 C7 C6 0.2(4) . . . . ?
C3 C4 C5 C6 0.1(4) . . . . ?
C10 C9 C2 N2 -94.82(19) . . . . ?
C10 C9 C2 C1 167.90(16) . . . . ?
C10 C9 C2 C3 38.1(2) . . . . ?
C10 C9 C14 C13 0.3(3) . . . . ?
C10 C11 C12 C13 0.1(4) . . . . ?
C27 C22 C23 C24 2.1(3) . . . . ?
C17 C18 C19 C20 -0.2(3) . . . . ?
C19 C18 C17 C16 1.7(3) . . . . ?
C23 C22 C27 C26 -2.0(3) . . . . ?
C26 C25 C24 C23 -1.2(3) . . . . ?
C24 C25 C26 C27 1.3(3) . . . . ?
C14 C9 C2 N2 83.7(2) . . . . ?
C14 C9 C2 C1 -13.6(2) . . . . ?
C14 C9 C2 C3 -143.37(18) . . . . ?
C14 C9 C10 C11 -0.2(3) . . . . ?
C8 C3 C4 C5 0.0(3) . . . . ?
C8 C7 C6 C5 -0.2(4) . . . . ?
C11 C12 C13 C14 0.0(4) . . . . ?
C4 C3 C8 C7 -0.1(3) . . . . ?
C4 C5 C6 C7 0.0(4) . . . . ?
C21 C18 C17 C16 -178.79(18) . . . . ?
C21 C18 C19 C20 -179.73(19) . . . . ?
C28 C25 C26 C27 -179.0(2) . . . . ?
C28 C25 C24 C23 179.1(2) . . . . ?
